data_1008779
loop_
_publ_author_name
'Milligan, W O'
'Vernon, L W'
'Levy, H A'
'Peterson, S W'

_publ_section_title
;
Neutron diffraction studies on scandium orthovanadate and scandium oxide
;
_journal_coden_ASTM JPCHAX
_journal_name_full 'Journal of Physical Chemistry'
_journal_page_first 535
_journal_page_last 537
_journal_paper_doi 10.1021/j150506a012
_journal_volume 57
_journal_year 1953
_chemical_formula_structural 'Sc (V O4)'
_chemical_formula_sum 'O4 Sc V'
_chemical_name_systematic 'Scandium vanadate'
_space_group_IT_number 141
_symmetry_cell_setting tetragonal
_symmetry_space_group_name_Hall 'I 4bw 2bw -1bw'
_symmetry_space_group_name_H-M 'I 41/a m d :1'
_cell_angle_alpha 90
_cell_angle_beta 90
_cell_angle_gamma 90
_cell_formula_units_Z 4
_cell_length_a 6.78
_cell_length_b 6.78
_cell_length_c 6.12
_cell_volume 281.3
_exptl_crystal_density_meas 3.6
_cod_original_sg_symbol_H-M 'I 41/a m d S'
_cod_database_code 1008779

loop_
_symmetry_equiv_pos_as_xyz
x,y,z
-x,-y,z
x,1/2+y,1/4-z
-x,1/2-y,1/4-z
-x,y,z
x,-y,z
-x,1/2+y,1/4-z
x,1/2-y,1/4-z
y,x,-z
-y,-x,-z
y,1/2+x,1/4+z
-y,1/2-x,1/4+z
-y,x,-z
y,-x,-z
-y,1/2+x,1/4+z
y,1/2-x,1/4+z
1/2+x,1/2+y,1/2+z
1/2-x,1/2-y,1/2+z
1/2+x,y,3/4-z
1/2-x,-y,3/4-z
1/2-x,1/2+y,1/2+z
1/2+x,1/2-y,1/2+z
1/2-x,y,3/4-z
1/2+x,-y,3/4-z
1/2+y,1/2+x,1/2-z
1/2-y,1/2-x,1/2-z
1/2+y,x,3/4+z
1/2-y,-x,3/4+z
1/2-y,1/2+x,1/2-z
1/2+y,1/2-x,1/2-z
1/2-y,x,3/4+z
1/2+y,-x,3/4+z

loop_
_atom_site_label
_atom_site_type_symbol
_atom_site_symmetry_multiplicity
_atom_site_Wyckoff_symbol
_atom_site_fract_x
_atom_site_fract_y
_atom_site_fract_z
_atom_site_occupancy
_atom_site_attached_hydrogens
_atom_site_calc_flag
Sc1 Sc3+ 4 a 0. 0. 0. 1. 0 d
V1 V5+ 4 b 0. 0. 0.5 1. 0 d
O1 O2- 16 h 0. 0.197(3) 0.32(1) 1. 0 d

loop_
_atom_type_symbol
_atom_type_oxidation_number
Sc3+ 3.000
V5+ 5.000
O2- -2.000
